data_7019602
loop_
_publ_author_name
'Dey, Sandeep Kumar'
'Das, Gopal'

_publ_section_title
;
 Selective inclusion of PO(4)(3-) within persistent dimeric capsules of a
 tris(thiourea) receptor and evidence of cation/solvent sealed
 unimolecular capsules.
;
_journal_issue 29
_journal_name_full 'Dalton transactions (Cambridge, England : 2003)'
_journal_page_first 8960
_journal_page_last 8972
_journal_paper_doi 10.1039/c2dt30687e
_journal_volume 41
_journal_year 2012
_chemical_formula_moiety '2(C27 H30 N10 O6 S3), 2(C8 H20 N), C O3'
_chemical_formula_sum 'C71 H100 N22 O15 S6'
_chemical_formula_weight 1694.15
_chemical_name_systematic
;
?
;
_space_group_IT_number 15
_symmetry_cell_setting monoclinic
_symmetry_space_group_name_Hall '-C 2yc'
_symmetry_space_group_name_H-M 'C 1 2/c 1'
_atom_sites_solution_hydrogens geom
_atom_sites_solution_primary direct
_atom_sites_solution_secondary difmap
_audit_creation_method SHELXL-97
_cell_angle_alpha 90.00
_cell_angle_beta 108.323(3)
_cell_angle_gamma 90.00
_cell_formula_units_Z 4
_cell_length_a 19.2809(7)
_cell_length_b 19.0630(7)
_cell_length_c 24.6347(9)
_cell_measurement_reflns_used 9984
_cell_measurement_temperature 298(2)
_cell_measurement_theta_max 20.13
_cell_measurement_theta_min 2.23
_cell_volume 8595.5(6)
_computing_cell_refinement 'Bruker SMART'
_computing_data_collection 'Bruker SMART'
_computing_data_reduction 'Bruker SAINT'
_computing_molecular_graphics 'Bruker SHELXTL'
_computing_publication_material 'Mercury 2.3'
_computing_structure_refinement 'SHELXL-97 (Sheldrick, 1997)'
_computing_structure_solution 'SHELXS-97 (Sheldrick, 1990)'
_diffrn_ambient_temperature 298(2)
_diffrn_measured_fraction_theta_full 0.995
_diffrn_measured_fraction_theta_max 0.995
_diffrn_measurement_device_type 'CCD area detector'
_diffrn_measurement_method 'phi and omega scans'
_diffrn_radiation_monochromator graphite
_diffrn_radiation_source 'fine-focus sealed tube'
_diffrn_radiation_type MoK\a
_diffrn_radiation_wavelength 0.71073
_diffrn_reflns_av_R_equivalents 0.0353
_diffrn_reflns_av_sigmaI/netI 0.0233
_diffrn_reflns_limit_h_max 22
_diffrn_reflns_limit_h_min -22
_diffrn_reflns_limit_k_max 22
_diffrn_reflns_limit_k_min -22
_diffrn_reflns_limit_l_max 28
_diffrn_reflns_limit_l_min -28
_diffrn_reflns_number 61244
_diffrn_reflns_theta_full 24.78
_diffrn_reflns_theta_max 24.78
_diffrn_reflns_theta_min 1.54
_exptl_absorpt_coefficient_mu 0.232
_exptl_absorpt_correction_T_max 0.937
_exptl_absorpt_correction_T_min 0.907
_exptl_absorpt_correction_type multi-scan
_exptl_absorpt_process_details SADABS
_exptl_crystal_colour yellow
_exptl_crystal_density_diffrn 1.309
_exptl_crystal_density_method 'not measured'
_exptl_crystal_description block
_exptl_crystal_F_000 3584
_exptl_crystal_size_max 0.46
_exptl_crystal_size_mid 0.35
_exptl_crystal_size_min 0.28
_refine_diff_density_max 0.880
_refine_diff_density_min -0.331
_refine_diff_density_rms 0.065
_refine_ls_extinction_method none
_refine_ls_goodness_of_fit_ref 1.030
_refine_ls_hydrogen_treatment none
_refine_ls_matrix_type full
_refine_ls_number_parameters 495
_refine_ls_number_reflns 7338
_refine_ls_number_restraints 15
_refine_ls_restrained_S_all 1.029
_refine_ls_R_factor_all 0.1461
_refine_ls_R_factor_gt 0.0962
_refine_ls_shift/su_max 0.014
_refine_ls_shift/su_mean 0.006
_refine_ls_structure_factor_coef Fsqd
_refine_ls_weighting_details 'calc w=1/[\s^2^(Fo^2^)+(0.3000P)^2^+0.3500P] where P=(Fo^2^+2Fc^2^)/3'
_refine_ls_weighting_scheme calc
_refine_ls_wR_factor_gt 0.2088
_refine_ls_wR_factor_ref 0.2487
_reflns_number_gt 3976
_reflns_number_total 7338
_reflns_threshold_expression >2sigma(I)
_cod_data_source_file c2dt30687e.txt
_cod_data_source_block Carbonate
_cod_original_sg_symbol_H-M C2/c
_cod_database_code 7019602

loop_
_symmetry_equiv_pos_as_xyz
'x, y, z'
'-x, y, -z+1/2'
'x+1/2, y+1/2, z'
'-x+1/2, y+1/2, -z+1/2'
'-x, -y, -z'
'x, -y, z-1/2'
'-x+1/2, -y+1/2, -z'
'x+1/2, -y+1/2, z-1/2'

loop_
_atom_site_label
_atom_site_type_symbol
_atom_site_fract_x
_atom_site_fract_y
_atom_site_fract_z
_atom_site_U_iso_or_equiv
_atom_site_adp_type
_atom_site_occupancy
_atom_site_symmetry_multiplicity
_atom_site_calc_flag
_atom_site_refinement_flags
C13 C -0.21972(16) 0.25504(19) 0.28275(14) 0.0796(13) Uani 1 1 d G
C14 C -0.2740(2) 0.29335(19) 0.29538(17) 0.0993(16) Uani 1 1 d G
H14 H -0.2618 0.3248 0.3258 0.119 Uiso 1 1 calc R
C15 C -0.3467(2) 0.2847(2) 0.2625(2) 0.123(2) Uani 1 1 d G
H15 H -0.3831 0.3104 0.2710 0.148 Uiso 1 1 calc R
C16 C -0.36505(16) 0.2378(3) 0.2171(2) 0.123(2) Uani 1 1 d G
C17 C -0.3107(2) 0.1994(2) 0.20443(18) 0.127(2) Uani 1 1 d G
H17 H -0.3230 0.1680 0.1740 0.152 Uiso 1 1 calc R
C18 C -0.23807(19) 0.2081(2) 0.23728(17) 0.1057(18) Uani 1 1 d G
H18 H -0.2017 0.1824 0.2288 0.127 Uiso 1 1 calc R
C22 C 0.0806(2) 0.0300(2) 0.20996(12) 0.0814(14) Uani 1 1 d G
C23 C 0.0847(2) 0.06647(19) 0.16223(16) 0.110(2) Uani 1 1 d G
H23 H 0.0952 0.1142 0.1648 0.132 Uiso 1 1 calc R
C24 C 0.0733(3) 0.0316(3) 0.11060(12) 0.131(3) Uani 1 1 d G
H24 H 0.0761 0.0560 0.0787 0.158 Uiso 1 1 calc R
C25 C 0.0577(3) -0.0398(3) 0.10671(16) 0.137(3) Uani 1 1 d G
C26 C 0.0535(3) -0.0762(2) 0.1544(2) 0.164(4) Uani 1 1 d G
H26 H 0.0430 -0.1240 0.1518 0.197 Uiso 1 1 calc R
C27 C 0.0649(3) -0.0413(2) 0.20607(18) 0.1110(19) Uani 1 1 d G
H27 H 0.0621 -0.0658 0.2380 0.133 Uiso 1 1 calc R
N1 N 0.1144(2) 0.2287(2) 0.41476(17) 0.0858(12) Uani 1 1 d .
C4 C 0.1218(3) 0.4366(2) 0.2182(2) 0.0851(14) Uani 1 1 d .
C3 C 0.1787(3) 0.3797(3) 0.3136(2) 0.0836(14) Uani 1 1 d .
C5 C 0.1821(3) 0.4698(3) 0.2093(3) 0.1011(17) Uani 1 1 d .
H5 H 0.2286 0.4622 0.2347 0.121 Uiso 1 1 calc R
C7 C 0.1071(5) 0.5226(4) 0.1248(3) 0.117(2) Uani 1 1 d .
C9 C 0.0545(4) 0.4456(4) 0.1774(3) 0.1095(18) Uani 1 1 d .
H9 H 0.0141 0.4223 0.1814 0.131 Uiso 1 1 calc R
C2 C 0.2130(3) 0.3019(4) 0.3972(3) 0.121(2) Uani 1 1 d .
H2A H 0.2626 0.2988 0.3958 0.145 Uiso 1 1 calc R
H2B H 0.2121 0.3371 0.4254 0.145 Uiso 1 1 calc R
C1 C 0.1922(4) 0.2348(6) 0.4149(3) 0.156(3) Uani 1 1 d .
H1A H 0.2241 0.2250 0.4533 0.187 Uiso 1 1 calc R
H1B H 0.2008 0.1989 0.3899 0.187 Uiso 1 1 calc R
C6 C 0.1733(4) 0.5126(3) 0.1640(3) 0.113(2) Uani 1 1 d .
H6 H 0.2137 0.5357 0.1596 0.135 Uiso 1 1 calc R
C8 C 0.0461(5) 0.4887(4) 0.1307(4) 0.138(3) Uani 1 1 d .
H8 H 0.0004 0.4948 0.1036 0.166 Uiso 1 1 calc R
N3 N 0.1245(2) 0.3923(2) 0.26227(17) 0.0799(11) Uani 1 1 d .
H3 H 0.0856 0.3677 0.2573 0.096 Uiso 1 1 calc R
N2 N 0.1652(2) 0.3243(3) 0.34147(18) 0.1002(14) Uani 1 1 d .
H2 H 0.1262 0.3004 0.3258 0.120 Uiso 1 1 calc R
N4 N 0.0964(7) 0.5710(4) 0.0777(4) 0.161(3) Uani 1 1 d .
S1 S 0.25499(10) 0.42647(11) 0.34026(8) 0.1226(7) Uani 1 1 d .
O2 O 0.1509(5) 0.6050(4) 0.0761(3) 0.177(3) Uani 1 1 d .
O1 O 0.0350(6) 0.5735(4) 0.0401(3) 0.210(4) Uani 1 1 d .
C12 C -0.1102(3) 0.2740(3) 0.3691(2) 0.0864(15) Uani 1 1 d .
C11 C 0.0131(4) 0.2839(5) 0.4408(3) 0.125(3) Uani 1 1 d .
H11A H 0.0043 0.2470 0.4649 0.150 Uiso 1 1 calc R
H11B H 0.0036 0.3284 0.4562 0.150 Uiso 1 1 calc R
C10 C 0.0918(6) 0.2817(6) 0.4434(3) 0.170(4) Uani 1 1 d .
H10A H 0.1032 0.3260 0.4288 0.204 Uiso 1 1 calc R
H10B H 0.1211 0.2790 0.4833 0.204 Uiso 1 1 calc R
N6 N -0.1465(2) 0.2601(2) 0.31263(16) 0.0823(11) Uani 1 1 d .
H6A H -0.1182 0.2534 0.2922 0.099 Uiso 1 1 calc R
N5 N -0.0380(3) 0.2757(2) 0.38310(16) 0.0911(13) Uani 1 1 d .
H5A H -0.0196 0.2716 0.3557 0.109 Uiso 1 1 calc R
N7 N -0.4396(4) 0.2247(5) 0.1836(4) 0.171(3) Uani 1 1 d D
S2 S -0.15298(12) 0.28461(17) 0.41786(8) 0.1564(10) Uani 1 1 d .
O3 O -0.4863(4) 0.2638(5) 0.1934(4) 0.215(4) Uani 1 1 d D
O4 O -0.4534(4) 0.1782(6) 0.1460(5) 0.261(5) Uani 1 1 d D
C21 C 0.1086(2) 0.0520(3) 0.3144(2) 0.0749(12) Uani 1 1 d .
C20 C 0.1216(4) 0.0986(3) 0.4090(2) 0.1073(19) Uani 1 1 d .
H20A H 0.0954 0.0606 0.4201 0.129 Uiso 1 1 calc R
H20B H 0.1733 0.0876 0.4232 0.129 Uiso 1 1 calc R
C19 C 0.1092(6) 0.1608(4) 0.4354(3) 0.153(3) Uani 1 1 d .
H19A H 0.0603 0.1569 0.4382 0.184 Uiso 1 1 calc R
H19B H 0.1424 0.1595 0.4742 0.184 Uiso 1 1 calc R
N9 N 0.0877(2) 0.0699(2) 0.25822(15) 0.0755(10) Uani 1 1 d .
H9A H 0.0771 0.1135 0.2516 0.091 Uiso 1 1 calc R
N8 N 0.0993(2) 0.1024(2) 0.34725(15) 0.0839(12) Uani 1 1 d .
H8A H 0.0784 0.1403 0.3312 0.101 Uiso 1 1 calc R
S3 S 0.14490(10) -0.02658(9) 0.34100(7) 0.1111(7) Uani 1 1 d .
N11 N 0.1863(4) 0.6082(3) 0.4291(3) 0.1176(17) Uani 1 1 d .
C30 C 0.1275(5) 0.6568(5) 0.4332(4) 0.145(3) Uani 1 1 d D
H30A H 0.1248 0.6543 0.4718 0.174 Uiso 1 1 calc R
H30B H 0.0813 0.6398 0.4077 0.174 Uiso 1 1 calc R
C28 C 0.1702(9) 0.5380(8) 0.4384(4) 0.221(6) Uani 1 1 d D
H28A H 0.2054 0.5088 0.4282 0.265 Uiso 1 1 calc R
H28B H 0.1227 0.5274 0.4113 0.265 Uiso 1 1 calc R
C32 C 0.1933(7) 0.6134(6) 0.3681(5) 0.178(4) Uani 1 1 d D
H32A H 0.2093 0.6602 0.3625 0.214 Uiso 1 1 calc R
H32B H 0.2303 0.5806 0.3650 0.214 Uiso 1 1 calc R
C29 C 0.1688(11) 0.5144(10) 0.4965(5) 0.276(8) Uani 1 1 d D
H29A H 0.2013 0.5432 0.5255 0.414 Uiso 1 1 calc R
H29B H 0.1841 0.4664 0.5025 0.414 Uiso 1 1 calc R
H29C H 0.1200 0.5187 0.4985 0.414 Uiso 1 1 calc R
C31 C 0.1354(5) 0.7329(5) 0.4192(4) 0.166(3) Uani 1 1 d D
H31A H 0.1789 0.7518 0.4460 0.249 Uiso 1 1 calc R
H31B H 0.0937 0.7587 0.4214 0.249 Uiso 1 1 calc R
H31C H 0.1387 0.7365 0.3812 0.249 Uiso 1 1 calc R
C33 C 0.1225(8) 0.5977(7) 0.3217(5) 0.269(9) Uani 1 1 d D
H33A H 0.1073 0.5507 0.3262 0.404 Uiso 1 1 calc R
H33B H 0.1295 0.6024 0.2850 0.404 Uiso 1 1 calc R
H33C H 0.0856 0.6301 0.3244 0.404 Uiso 1 1 calc R
C34 C 1.0000 0.2447(4) 0.2500 0.0653(15) Uani 1 2 d S
O8 O 0.9442(2) 0.2136(2) 0.2515(2) 0.1079(13) Uani 1 1 d .
O7 O 1.0000 0.3105(3) 0.2500 0.165(4) Uani 1 2 d S
C35 C 0.2557(6) 0.6308(7) 0.4728(6) 0.189(4) Uani 1 1 d D
H35A H 0.2471 0.6303 0.5096 0.227 Uiso 1 1 calc R
H35B H 0.2638 0.6794 0.4647 0.227 Uiso 1 1 calc R
C36 C 0.3264(8) 0.5921(9) 0.4804(11) 0.321(12) Uani 1 1 d D
H36A H 0.3271 0.5498 0.5016 0.482 Uiso 1 1 calc R
H36B H 0.3668 0.6214 0.5007 0.482 Uiso 1 1 calc R
H36C H 0.3304 0.5806 0.4435 0.482 Uiso 1 1 calc R
N10 N 0.0470(5) -0.0766(5) 0.0530(4) 0.203(5) Uani 1 1 d DU
O6 O 0.0685(6) -0.0461(5) 0.0164(3) 0.246(5) Uani 1 1 d DU
O5 O 0.0246(6) -0.1384(6) 0.0508(4) 0.322(9) Uani 1 1 d D

loop_
_atom_site_aniso_label
_atom_site_aniso_U_11
_atom_site_aniso_U_22
_atom_site_aniso_U_33
_atom_site_aniso_U_23
_atom_site_aniso_U_13
_atom_site_aniso_U_12
C13 0.085(3) 0.079(3) 0.083(3) 0.001(2) 0.039(3) -0.007(3)
C14 0.110(5) 0.100(4) 0.099(4) 0.003(3) 0.049(3) 0.011(3)
C15 0.106(5) 0.140(6) 0.139(6) 0.034(5) 0.059(4) 0.036(4)
C16 0.080(4) 0.131(6) 0.162(7) 0.025(5) 0.043(4) 0.012(4)
C17 0.106(5) 0.126(5) 0.134(5) -0.022(4) 0.019(4) -0.011(4)
C18 0.082(4) 0.116(5) 0.115(4) -0.027(4) 0.026(3) 0.007(3)
C22 0.068(3) 0.096(4) 0.079(3) -0.015(3) 0.021(2) 0.015(2)
C23 0.133(5) 0.122(5) 0.067(3) 0.004(3) 0.021(3) 0.046(4)
C24 0.162(7) 0.156(7) 0.069(3) -0.010(4) 0.026(4) 0.068(5)
C25 0.104(5) 0.197(9) 0.096(4) -0.053(5) 0.010(4) 0.049(5)
C26 0.123(6) 0.160(8) 0.205(10) -0.098(8) 0.044(6) -0.006(5)
C27 0.116(5) 0.117(5) 0.105(4) -0.024(4) 0.042(3) 0.010(4)
N1 0.083(3) 0.100(3) 0.069(2) 0.003(2) 0.0152(19) -0.019(2)
C4 0.101(4) 0.063(3) 0.101(4) -0.003(3) 0.046(3) 0.010(3)
C3 0.085(3) 0.089(3) 0.086(3) -0.009(3) 0.039(3) -0.012(3)
C5 0.093(4) 0.097(4) 0.123(4) 0.028(3) 0.048(3) 0.006(3)
C7 0.150(7) 0.104(5) 0.112(5) 0.020(4) 0.063(5) 0.020(5)
C9 0.101(5) 0.109(4) 0.112(4) 0.017(4) 0.024(4) 0.002(3)
C2 0.091(4) 0.163(6) 0.101(4) 0.032(4) 0.021(3) -0.038(4)
C1 0.096(5) 0.266(11) 0.084(4) 0.013(5) -0.003(3) -0.008(6)
C6 0.124(5) 0.104(4) 0.129(5) 0.027(4) 0.066(5) 0.013(4)
C8 0.113(6) 0.134(6) 0.153(7) 0.039(5) 0.020(5) 0.013(5)
N3 0.074(2) 0.081(3) 0.088(3) -0.001(2) 0.029(2) -0.010(2)
N2 0.081(3) 0.122(4) 0.085(3) 0.014(3) 0.007(2) -0.030(3)
N4 0.241(10) 0.128(6) 0.140(6) 0.042(5) 0.096(7) 0.013(6)
S1 0.1015(12) 0.1406(16) 0.1218(13) -0.0089(10) 0.0294(10) -0.0487(10)
O2 0.231(8) 0.155(5) 0.165(5) 0.059(4) 0.092(5) 0.015(5)
O1 0.277(10) 0.191(7) 0.130(5) 0.057(5) 0.019(6) 0.024(6)
C12 0.108(4) 0.094(4) 0.069(3) -0.014(2) 0.045(3) -0.012(3)
C11 0.123(5) 0.183(7) 0.081(4) -0.061(4) 0.051(4) -0.059(5)
C10 0.193(9) 0.199(9) 0.081(4) -0.058(5) -0.009(5) 0.032(7)
N6 0.091(3) 0.095(3) 0.074(2) -0.013(2) 0.044(2) -0.013(2)
N5 0.104(3) 0.112(3) 0.067(2) -0.026(2) 0.041(2) -0.020(2)
N7 0.084(5) 0.210(9) 0.205(9) 0.025(7) 0.024(5) 0.010(5)
S2 0.1372(16) 0.264(3) 0.0913(11) -0.0381(13) 0.0696(11) -0.0236(16)
O3 0.106(4) 0.295(10) 0.236(8) 0.022(7) 0.043(5) 0.033(5)
O4 0.113(5) 0.259(10) 0.330(12) -0.066(9) -0.046(6) 0.013(6)
C21 0.065(3) 0.092(3) 0.072(3) 0.001(3) 0.027(2) 0.002(2)
C20 0.148(5) 0.115(5) 0.055(3) 0.004(3) 0.026(3) -0.016(4)
C19 0.280(11) 0.120(6) 0.061(3) 0.013(4) 0.055(5) 0.020(6)
N9 0.082(3) 0.079(2) 0.064(2) -0.0012(18) 0.0221(18) 0.0119(19)
N8 0.105(3) 0.086(3) 0.057(2) 0.0107(19) 0.0200(19) 0.006(2)
S3 0.1153(13) 0.1010(12) 0.1112(12) 0.0188(8) 0.0271(9) 0.0262(9)
N11 0.133(5) 0.121(4) 0.118(4) -0.007(3) 0.068(4) -0.013(3)
C30 0.134(6) 0.193(10) 0.117(5) -0.011(5) 0.053(4) 0.013(6)
C28 0.231(14) 0.216(13) 0.196(12) 0.032(9) 0.038(9) -0.058(10)
C32 0.240(12) 0.172(9) 0.164(8) -0.005(7) 0.123(9) 0.025(8)
C29 0.34(2) 0.33(2) 0.165(11) 0.075(12) 0.084(12) -0.028(16)
C31 0.157(8) 0.163(9) 0.157(8) -0.027(6) 0.019(6) 0.005(6)
C33 0.50(3) 0.191(11) 0.109(7) -0.011(7) 0.080(12) 0.076(14)
C34 0.074(4) 0.077(4) 0.049(3) 0.000 0.025(3) 0.000
O8 0.110(3) 0.092(2) 0.155(3) -0.031(2) 0.090(3) -0.028(2)
O7 0.074(4) 0.075(4) 0.357(12) 0.000 0.086(5) 0.000
C35 0.131(7) 0.211(11) 0.210(10) 0.002(8) 0.030(7) -0.005(7)
C36 0.220(17) 0.230(17) 0.51(4) 0.06(2) 0.11(2) 0.037(14)
N10 0.191(9) 0.247(11) 0.141(7) -0.097(7) 0.011(6) 0.090(8)
O6 0.311(11) 0.305(11) 0.102(4) -0.058(6) 0.038(5) 0.137(9)
O5 0.264(11) 0.394(17) 0.317(14) -0.280(15) 0.104(9) -0.057(10)

loop_
_atom_type_symbol
_atom_type_description
_atom_type_scat_dispersion_real
_atom_type_scat_dispersion_imag
_atom_type_scat_source
C C 0.0033 0.0016 'International Tables Vol C Tables 4.2.6.8 and 6.1.1.4'
H H 0.0000 0.0000 'International Tables Vol C Tables 4.2.6.8 and 6.1.1.4'
N N 0.0061 0.0033 'International Tables Vol C Tables 4.2.6.8 and 6.1.1.4'
O O 0.0106 0.0060 'International Tables Vol C Tables 4.2.6.8 and 6.1.1.4'
S S 0.1246 0.1234 'International Tables Vol C Tables 4.2.6.8 and 6.1.1.4'

loop_
_geom_angle_atom_site_label_1
_geom_angle_atom_site_label_2
_geom_angle_atom_site_label_3
_geom_angle
_geom_angle_site_symmetry_1
N6 C13 C14 124.2(3) .
N6 C13 C18 115.8(3) .
C14 C13 C18 120.0 .
C15 C14 C13 120.0 .
C14 C15 C16 120.0 .
C17 C16 C15 120.0 .
C17 C16 N7 118.0(5) .
C15 C16 N7 122.0(5) .
C18 C17 C16 120.0 .
C17 C18 C13 120.0 .
N9 C22 C23 115.9(3) .
N9 C22 C27 124.0(3) .
C23 C22 C27 120.0 .
C22 C23 C24 120.0 .
C25 C24 C23 120.0 .
C26 C25 C24 120.0 .
C26 C25 N10 119.9(6) .
C24 C25 N10 120.1(6) .
C25 C26 C27 120.0 .
C26 C27 C22 120.0 .
C10 N1 C19 114.8(7) .
C10 N1 C1 114.7(7) .
C19 N1 C1 104.8(7) .
N3 C4 C9 116.7(5) .
N3 C4 C5 125.3(5) .
C9 C4 C5 117.8(5) .
N2 C3 N3 113.3(4) .
N2 C3 S1 120.8(4) .
N3 C3 S1 125.9(4) .
C6 C5 C4 120.5(6) .
C6 C7 C8 120.1(6) .
C6 C7 N4 121.9(9) .
C8 C7 N4 117.9(9) .
C4 C9 C8 121.3(7) .
C1 C2 N2 112.9(5) .
C2 C1 N1 116.0(8) .
C7 C6 C5 121.5(7) .
C9 C8 C7 118.7(7) .
C4 N3 C3 131.6(4) .
C3 N2 C2 123.4(5) .
O2 N4 O1 124.4(8) .
O2 N4 C7 116.7(11) .
O1 N4 C7 118.8(10) .
N5 C12 N6 115.2(4) .
N5 C12 S2 121.8(4) .
N6 C12 S2 122.9(4) .
N5 C11 C10 113.8(5) .
N1 C10 C11 118.5(8) .
C12 N6 C13 131.7(4) .
C12 N5 C11 126.0(4) .
O4 N7 O3 124.7(10) .
O4 N7 C16 119.3(7) .
O3 N7 C16 115.9(8) .
N8 C21 N9 113.1(4) .
N8 C21 S3 122.1(4) .
N9 C21 S3 124.8(4) .
C19 C20 N8 113.9(5) .
N1 C19 C20 124.6(6) .
C21 N9 C22 131.0(4) .
C21 N8 C20 124.2(5) .
C28 N11 C30 111.6(8) .
C28 N11 C35 110.6(9) .
C30 N11 C35 107.4(7) .
C28 N11 C32 107.9(7) .
C30 N11 C32 108.9(7) .
C35 N11 C32 110.4(8) .
N11 C30 C31 116.6(7) .
N11 C28 C29 120.5(12) .
C33 C32 N11 112.8(8) .
O8 C34 O8 122.9(7) 2_755
O8 C34 O7 118.5(3) 2_755
O8 C34 O7 118.5(3) .
N11 C35 C36 121.2(13) .
O5 N10 O6 126.5(9) .
O5 N10 C25 116.3(8) .
O6 N10 C25 116.6(8) .

loop_
_geom_bond_atom_site_label_1
_geom_bond_atom_site_label_2
_geom_bond_distance
_geom_bond_site_symmetry_2
C13 N6 1.376(5) .
C13 C14 1.3900 .
C13 C18 1.3900 .
C14 C15 1.3900 .
C15 C16 1.3900 .
C16 C17 1.3900 .
C16 N7 1.437(9) .
C17 C18 1.3900 .
C22 N9 1.381(4) .
C22 C23 1.3900 .
C22 C27 1.3900 .
C23 C24 1.3900 .
C24 C25 1.3900 .
C25 C26 1.3900 .
C25 N10 1.453(9) .
C26 C27 1.3900 .
N1 C10 1.379(9) .
N1 C19 1.406(8) .
N1 C1 1.503(9) .
C4 N3 1.364(6) .
C4 C9 1.380(8) .
C4 C5 1.400(8) .
C3 N2 1.329(6) .
C3 N3 1.384(6) .
C3 S1 1.668(5) .
C5 C6 1.349(8) .
C7 C6 1.349(10) .
C7 C8 1.389(11) .
C7 N4 1.446(10) .
C9 C8 1.381(10) .
C2 C1 1.449(12) .
C2 N2 1.455(7) .
N4 O2 1.247(11) .
N4 O1 1.254(13) .
C12 N5 1.326(7) .
C12 N6 1.373(6) .
C12 S2 1.668(5) .
C11 N5 1.461(8) .
C11 C10 1.499(13) .
N7 O4 1.2494(10) .
N7 O3 1.2494(10) .
C21 N8 1.306(6) .
C21 N9 1.357(6) .
C21 S3 1.695(5) .
C20 C19 1.407(9) .
C20 N8 1.448(6) .
N11 C28 1.408(14) .
N11 C30 1.492(10) .
N11 C35 1.493(12) .
N11 C32 1.553(11) .
C30 C31 1.5100(10) .
C28 C29 1.5094(10) .
C32 C33 1.5099(10) .
C34 O8 1.238(4) 2_755
C34 O8 1.238(4) .
C34 O7 1.254(8) .
C35 C36 1.5099(10) .
N10 O5 1.2496(10) .
N10 O6 1.2496(10) .
